data_2103995
loop_
_publ_author_name
'Turowska-Tyrk, Ilona'
'Trzop, El\.zbieta'

_publ_section_title
;
 Monitoring structural transformations in crystals. 6. The [4+4]
 photodimerization of 9-methylanthracene
;
_journal_issue 6
_journal_name_full 'Acta Crystallographica Section B'
_journal_page_first 779
_journal_page_last 786
_journal_paper_doi 10.1107/S0108768103023255
_journal_volume 59
_journal_year 2003
_chemical_formula_sum 'C15 H12'
_chemical_formula_weight 192.25
_chemical_name_systematic
;
 ?
;
_space_group_IT_number 14
_symmetry_cell_setting monoclinic
_symmetry_space_group_name_Hall '-P 2ybc'
_symmetry_space_group_name_H-M 'P 1 21/c 1'
_atom_sites_solution_hydrogens geom
_atom_sites_solution_primary direct
_atom_sites_solution_secondary difmap
_audit_creation_method SHELXL-97
_cell_angle_alpha 90.00
_cell_angle_beta 96.75(3)
_cell_angle_gamma 90.00
_cell_formula_units_Z 4
_cell_length_a 8.830(2)
_cell_length_b 14.486(4)
_cell_length_c 8.169(2)
_cell_measurement_reflns_used 500
_cell_measurement_temperature 293(2)
_cell_measurement_theta_max 22
_cell_measurement_theta_min 4
_cell_volume 1037.7(5)
_computing_cell_refinement 'Kuma KM4CCD software 2000'
_computing_data_collection 'Kuma KM4CCD software 2000'
_computing_data_reduction 'Kuma KM4CCD software 2000'
_computing_molecular_graphics 'ORTEP-3 1997'
_computing_publication_material 'SHELXL-97 (Sheldrick, 1997)'
_computing_structure_refinement 'SHELXL-97 (Sheldrick, 1997)'
_computing_structure_solution 'SHELXS-97 (Sheldrick, 1990)'
_diffrn_ambient_temperature 293(2)
_diffrn_measured_fraction_theta_full 0.958
_diffrn_measured_fraction_theta_max 0.958
_diffrn_measurement_device_type 'Kuma KM4CCD diffractometer'
_diffrn_measurement_method '\w scans'
_diffrn_radiation_monochromator graphite
_diffrn_radiation_source 'fine-focus sealed tube'
_diffrn_radiation_type MoK\a
_diffrn_radiation_wavelength 0.71073
_diffrn_reflns_av_R_equivalents 0.0561
_diffrn_reflns_av_sigmaI/netI 0.0501
_diffrn_reflns_limit_h_max 10
_diffrn_reflns_limit_h_min -9
_diffrn_reflns_limit_k_max 16
_diffrn_reflns_limit_k_min -17
_diffrn_reflns_limit_l_max 4
_diffrn_reflns_limit_l_min -9
_diffrn_reflns_number 3104
_diffrn_reflns_theta_full 24.98
_diffrn_reflns_theta_max 24.98
_diffrn_reflns_theta_min 4.27
_exptl_absorpt_coefficient_mu 0.069
_exptl_absorpt_correction_T_max 0.9863
_exptl_absorpt_correction_T_min 0.9661
_exptl_crystal_colour 'Pale yellow'
_exptl_crystal_density_diffrn 1.231
_exptl_crystal_density_method 'not measured'
_exptl_crystal_F_000 408
_exptl_crystal_size_max 0.50
_exptl_crystal_size_mid 0.35
_exptl_crystal_size_min 0.20
_refine_diff_density_max 0.372
_refine_diff_density_min -0.212
_refine_ls_extinction_coef 0.14(7)
_refine_ls_extinction_expression Fc^*^=kFc[1+0.001xFc^2^\l^3^/sin(2\q)]^-1/4^
_refine_ls_extinction_method SHELXL
_refine_ls_goodness_of_fit_ref 1.422
_refine_ls_hydrogen_treatment mixed
_refine_ls_matrix_type full
_refine_ls_number_parameters 198
_refine_ls_number_reflns 1750
_refine_ls_number_restraints 142
_refine_ls_restrained_S_all 1.378
_refine_ls_R_factor_all 0.1781
_refine_ls_R_factor_gt 0.1305
_refine_ls_shift/su_max 0.000
_refine_ls_shift/su_mean 0.000
_refine_ls_structure_factor_coef Fsqd
_refine_ls_weighting_details 'w=1/[\s^2^(Fo^2^)+(0.2000P)^2^+0.0000P] where P=(Fo^2^+2Fc^2^)/3'
_refine_ls_weighting_scheme calc
_refine_ls_wR_factor_gt 0.3711
_refine_ls_wR_factor_ref 0.4246
_reflns_number_gt 896
_reflns_number_total 1750
_reflns_threshold_expression >2sigma(I)
_cod_data_source_file bk0138.cif
_cod_data_source_block 26D
_cod_depositor_comments
;
The following automatic conversions were performed:
'_symmetry_cell_setting' value 'Monoclinic' changed to 'monoclinic'
according to '/home/saulius/struct/CIF-dictionaries/cif_core.dic'
dictionary named 'cif_core.dic' version 2.4.1 from 2010-06-29.

Automatic conversion script
Id: cif_fix_enum 1527 2010-12-29 10:47:43Z saulius 

The following automatic conversions were performed:

'_symmetry_cell_setting' value 'Monoclinic' changed to 'monoclinic'
according to /home/saulius/struct/CIF-dictionaries/cif_core.dic
dictionary named 'cif_core.dic' version 2.4.1 from 2010-06-29.

Automatic conversion script
Id: cif_fix_values 1715 2011-07-08 13:25:40Z adriana 

The following automatic conversions were performed:

'_refine_ls_weighting_scheme' value 'calc
w=1/[\s^2^(Fo^2^)+(0.2000P)^2^+0.0000P] where P=(Fo^2^+2Fc^2^)/3' was
changed to 'calc'. New tag '_refine_ls_weighting_details' was
created. The value of the new tag was set to
'w=1/[\s^2^(Fo^2^)+(0.2000P)^2^+0.0000P] where P=(Fo^2^+2Fc^2^)/3'.

Automatic conversion script
Id: cif_fix_values 3143 2015-03-26 13:38:13Z robertas 
;
_cod_original_cell_volume 1037.7(4)
_cod_original_sg_symbol_H-M P21/c
_cod_database_code 2103995
_cod_database_fobs_code 2103995

loop_
_symmetry_equiv_pos_as_xyz
'x, y, z'
'x, -y+1/2, z+1/2'
'-x, -y, -z'
'-x, y-1/2, -z-1/2'

loop_
_atom_site_label
_atom_site_fract_x
_atom_site_fract_y
_atom_site_fract_z
_atom_site_U_iso_or_equiv
_atom_site_adp_type
_atom_site_calc_flag
_atom_site_refinement_flags
_atom_site_occupancy
_atom_site_disorder_assembly
_atom_site_disorder_group
_atom_site_type_symbol
C1M 1.1030(7) 0.4198(4) 0.3043(9) 0.0836(18) Uani d PDU 0.744(8) A 1 C
H1M 1.0496 0.4478 0.3826 0.100 Uiso calc PR 0.744(8) A 1 H
C2M 1.2554(8) 0.4026(5) 0.3442(9) 0.101(2) Uani d PDU 0.744(8) A 1 C
H2M 1.3044 0.4193 0.4469 0.122 Uiso calc PR 0.744(8) A 1 H
C3M 1.3367(8) 0.3592(5) 0.2279(12) 0.106(2) Uani d PDU 0.744(8) A 1 C
H3M 1.4399 0.3465 0.2541 0.127 Uiso calc PR 0.744(8) A 1 H
C4M 1.2652(7) 0.3359(4) 0.0778(10) 0.089(2) Uani d PD 0.744(8) A 1 C
H4M 1.3211 0.3071 0.0028 0.107 Uiso calc PR 0.744(8) A 1 H
C5M 0.8111(10) 0.3192(4) -0.3233(8) 0.0812(19) Uani d PD 0.744(8) A 1 C
H5M 0.8684 0.2943 -0.4012 0.097 Uiso calc PR 0.744(8) A 1 H
C6M 0.6577(9) 0.3299(4) -0.3620(8) 0.092(2) Uani d PDU 0.744(8) A 1 C
H6M 0.6110 0.3108 -0.4643 0.110 Uiso calc PR 0.744(8) A 1 H
C7M 0.5707(9) 0.3694(5) -0.2492(10) 0.095(2) Uani d PDU 0.744(8) A 1 C
H7M 0.4660 0.3758 -0.2767 0.113 Uiso calc PR 0.744(8) A 1 H
C8M 0.6349(10) 0.3982(6) -0.1023(11) 0.080(3) Uani d PD 0.744(8) A 1 C
H8M 0.5751 0.4272 -0.0312 0.096 Uiso calc PR 0.744(8) A 1 H
C9M 0.8657(5) 0.4122(4) 0.1037(7) 0.0683(16) Uani d PDU 0.744(8) A 1 C
C10M 1.0372(6) 0.3298(3) -0.1227(6) 0.0735(17) Uani d PDU 0.744(8) A 1 C
H10M 1.0942 0.3025 -0.1984 0.088 Uiso calc PR 0.744(8) A 1 H
C11M 1.0225(6) 0.3967(4) 0.1474(8) 0.0647(16) Uani d PD 0.744(8) A 1 C
C12M 1.1102(5) 0.3535(4) 0.0315(7) 0.0670(15) Uani d PD 0.744(8) A 1 C
C13M 0.8841(6) 0.3448(3) -0.1683(6) 0.0669(15) Uani d PD 0.744(8) A 1 C
C14M 0.7939(7) 0.3854(5) -0.0519(7) 0.0649(17) Uani d PD 0.744(8) A 1 C
C15M 0.7718(14) 0.4561(9) 0.2286(16) 0.094(4) Uani d PDU 0.744(8) A 1 C
H15A 0.6680 0.4628 0.1800 0.141 Uiso calc PR 0.744(8) A 1 H
H15B 0.8130 0.5157 0.2598 0.141 Uiso calc PR 0.744(8) A 1 H
H15C 0.7753 0.4174 0.3244 0.141 Uiso calc PR 0.744(8) A 1 H
C1D 1.063(2) 0.3990(15) 0.364(2) 0.114(9) Uiso d PDU 0.256(8) A 2 C
H1D 0.9911 0.4106 0.4365 0.137 Uiso calc PR 0.256(8) A 2 H
C2D 1.202(2) 0.3607(16) 0.422(3) 0.140(9) Uiso d PDU 0.256(8) A 2 C
H2D 1.2240 0.3456 0.5333 0.168 Uiso calc PR 0.256(8) A 2 H
C3D 1.308(3) 0.3451(17) 0.316(3) 0.128(10) Uiso d PDU 0.256(8) A 2 C
H3D 1.4016 0.3197 0.3572 0.154 Uiso calc PR 0.256(8) A 2 H
C4D 1.282(2) 0.3656(18) 0.148(3) 0.096(9) Uiso d PD 0.256(8) A 2 C
H4D 1.3552 0.3553 0.0775 0.115 Uiso calc PR 0.256(8) A 2 H
C5D 0.887(2) 0.3482(15) -0.287(2) 0.107(8) Uiso d PD 0.256(8) A 2 C
H5D 0.9604 0.3338 -0.3558 0.128 Uiso calc PR 0.256(8) A 2 H
C6D 0.738(3) 0.3229(17) -0.332(3) 0.105(11) Uiso d PDU 0.256(8) A 2 C
H6D 0.7092 0.2917 -0.4304 0.126 Uiso calc PR 0.256(8) A 2 H
C7D 0.632(3) 0.3451(18) -0.228(3) 0.116(10) Uiso d PDU 0.256(8) A 2 C
H7D 0.5299 0.3292 -0.2573 0.140 Uiso calc PR 0.256(8) A 2 H
C8D 0.673(3) 0.391(2) -0.080(4) 0.102(14) Uiso d PD 0.256(8) A 2 C
H8D 0.5984 0.4040 -0.0121 0.122 Uiso calc PR 0.256(8) A 2 H
C9D 0.8815(17) 0.4671(10) 0.1247(18) 0.093(6) Uiso d PDU 0.256(8) . 2 C
C10D 1.0932(16) 0.4253(9) -0.0860(17) 0.089(5) Uiso d PDU 0.256(8) . 2 C
H10D 1.1601 0.3897 -0.1499 0.107 Uiso calc PR 0.256(8) A 2 H
C11D 1.028(2) 0.4204(16) 0.198(2) 0.102(11) Uiso d PD 0.256(8) A 2 C
C12D 1.137(2) 0.4029(14) 0.0918(19) 0.099(7) Uiso d PD 0.256(8) A 2 C
C13D 0.9309(17) 0.3946(13) -0.1402(19) 0.094(6) Uiso d PD 0.256(8) A 2 C
C14D 0.8217(19) 0.4168(13) -0.032(2) 0.074(7) Uiso d PD 0.256(8) A 2 C
C15D 0.761(5) 0.461(3) 0.245(5) 0.123(19) Uiso d PDU 0.256(8) A 2 C
H15D 0.7458 0.3977 0.2737 0.184 Uiso calc PR 0.256(8) A 2 H
H15E 0.6662 0.4864 0.1945 0.184 Uiso calc PR 0.256(8) A 2 H
H15F 0.7945 0.4954 0.3434 0.184 Uiso calc PR 0.256(8) A 2 H

loop_
_atom_site_aniso_label
_atom_site_aniso_U_11
_atom_site_aniso_U_22
_atom_site_aniso_U_33
_atom_site_aniso_U_12
_atom_site_aniso_U_13
_atom_site_aniso_U_23
C1M 0.089(4) 0.079(4) 0.082(4) 0.002(3) 0.012(4) 0.000(3)
C2M 0.103(5) 0.096(4) 0.100(5) 0.008(4) -0.006(4) 0.001(4)
C3M 0.083(5) 0.105(5) 0.124(7) 0.000(4) -0.009(5) 0.019(5)
C4M 0.076(4) 0.082(4) 0.108(5) -0.004(3) 0.004(3) -0.015(4)
C5M 0.083(5) 0.078(4) 0.082(4) 0.008(4) 0.009(3) -0.008(3)
C6M 0.099(5) 0.083(4) 0.087(4) 0.011(3) -0.015(4) -0.005(3)
C7M 0.071(4) 0.081(4) 0.131(6) 0.013(3) 0.004(4) 0.008(4)
C8M 0.061(4) 0.079(4) 0.098(6) 0.016(4) 0.005(4) 0.009(4)
C9M 0.063(3) 0.068(3) 0.077(4) 0.001(2) 0.022(2) 0.001(2)
C10M 0.083(4) 0.065(3) 0.077(4) 0.001(2) 0.025(3) -0.009(2)
C11M 0.068(4) 0.059(3) 0.065(3) -0.002(2) 0.003(2) 0.002(3)
C12M 0.050(3) 0.066(3) 0.086(4) -0.003(2) 0.012(2) 0.000(3)
C13M 0.064(3) 0.063(3) 0.074(4) 0.000(2) 0.013(3) 0.004(2)
C14M 0.069(4) 0.054(3) 0.073(4) -0.005(3) 0.012(2) -0.002(3)
C15M 0.089(6) 0.099(6) 0.097(6) 0.010(3) 0.022(4) -0.001(4)

loop_
_atom_type_symbol
_atom_type_description
_atom_type_scat_dispersion_real
_atom_type_scat_dispersion_imag
_atom_type_scat_source
C C 0.0033 0.0016 'International Tables Vol C Tables 4.2.6.8 and 6.1.1.4'
H H 0.0000 0.0000 'International Tables Vol C Tables 4.2.6.8 and 6.1.1.4'

loop_
_geom_angle_atom_site_label_1
_geom_angle_atom_site_label_2
_geom_angle_atom_site_label_3
_geom_angle_site_symmetry_3
_geom_angle
C2M C1M C11M . 122.8(6)
C1M C2M C3M . 119.1(6)
C4M C3M C2M . 120.2(6)
C3M C4M C12M . 122.4(6)
C6M C5M C13M . 121.2(6)
C5M C6M C7M . 120.3(6)
C8M C7M C6M . 121.1(7)
C7M C8M C14M . 121.3(7)
C11M C9M C14M . 120.8(5)
C11M C9M C15M . 119.5(7)
C14M C9M C15M . 119.7(7)
C13M C10M C12M . 122.9(4)
C9M C11M C1M . 124.1(6)
C9M C11M C12M . 119.5(6)
C1M C11M C12M . 116.3(5)
C10M C12M C4M . 122.3(5)
C10M C12M C11M . 118.5(4)
C4M C12M C11M . 119.2(5)
C10M C13M C5M . 122.4(5)
C10M C13M C14M . 119.3(5)
C5M C13M C14M . 118.3(5)
C9M C14M C8M . 123.3(5)
C9M C14M C13M . 119.0(5)
C8M C14M C13M . 117.7(6)
C2D C1D C11D . 120.4(18)
C3D C2D C1D . 119.7(19)
C2D C3D C4D . 122.8(19)
C3D C4D C12D . 116.2(16)
C6D C5D C13D . 121.4(18)
C7D C6D C5D . 118(2)
C6D C7D C8D . 121.4(19)
C14D C8D C7D . 122(2)
C14D C9D C11D . 108.3(14)
C14D C9D C15D . 108(2)
C11D C9D C15D . 110(2)
C14D C9D C10D 3_765 110.0(12)
C11D C9D C10D 3_765 112.1(13)
C15D C9D C10D 3_765 107.7(19)
C12D C10D C13D . 110.5(12)
C12D C10D C9D 3_765 112.0(12)
C13D C10D C9D 3_765 112.0(13)
C12D C11D C1D . 118.8(15)
C12D C11D C9D . 117.2(14)
C1D C11D C9D . 123.9(14)
C11D C12D C4D . 122.1(14)
C11D C12D C10D . 116.4(13)
C4D C12D C10D . 121.5(14)
C5D C13D C14D . 120.4(14)
C5D C13D C10D . 123.5(14)
C14D C13D C10D . 116.1(12)
C8D C14D C13D . 117.1(15)
C8D C14D C9D . 126.8(15)
C13D C14D C9D . 116.1(13)

loop_
_geom_bond_atom_site_label_1
_geom_bond_atom_site_label_2
_geom_bond_site_symmetry_2
_geom_bond_distance
C1M C2M . 1.370(8)
C1M C11M . 1.430(8)
C2M C3M . 1.404(9)
C3M C4M . 1.354(10)
C4M C12M . 1.400(7)
C5M C6M . 1.364(10)
C5M C13M . 1.402(8)
C6M C7M . 1.390(9)
C7M C8M . 1.333(9)
C8M C14M . 1.427(10)
C9M C11M . 1.406(6)
C9M C14M . 1.407(8)
C9M C15M . 1.527(10)
C10M C13M . 1.377(7)
C10M C12M . 1.389(7)
C11M C12M . 1.436(8)
C13M C14M . 1.437(7)
C1D C2D . 1.386(17)
C1D C11D . 1.392(16)
C2D C3D . 1.367(17)
C3D C4D . 1.395(17)
C4D C12D . 1.411(16)
C5D C6D . 1.380(17)
C5D C13D . 1.388(16)
C6D C7D . 1.375(18)
C7D C8D . 1.386(18)
C8D C14D . 1.380(17)
C9D C14D . 1.514(15)
C9D C11D . 1.522(15)
C9D C15D . 1.538(17)
C9D C10D 3_765 1.611(15)
C10D C12D . 1.495(15)
C10D C13D . 1.515(15)
C10D C9D 3_765 1.611(15)
C11D C12D . 1.389(16)
C13D C14D . 1.419(15)
